data_4038769
loop_
_publ_author_name
'Feberero, Claudia'
'Sedano, Carlos'
'Su\'arez-Pantiga, Samuel'
'L\'opez, Carlos Silva'
'Sanz, Roberto'

_publ_section_title
;
 Experimental and Computational Study of the 1,5-O \\rightarrow N
 Carbamoyl Snieckus-Fries-Type Rearrangement.
;
_journal_issue 19
_journal_name_full 'The Journal of organic chemistry'
_journal_page_first 12561
_journal_page_last 12578
_journal_paper_doi 10.1021/acs.joc.0c01732
_journal_volume 85
_journal_year 2020
_chemical_formula_moiety 'C26 H28 Cl N3 O2'
_chemical_formula_sum 'C26 H28 Cl N3 O2'
_chemical_formula_weight 449.96
_chemical_name_systematic 'o-(E)-4-Chloro-2-(N,N'-di-p-tolylcarbamimidoyl)phenyl N,N-diethylcarbamate ('
_space_group_crystal_system monoclinic
_space_group_IT_number 14
_space_group_name_Hall '-P 2yn'
_space_group_name_H-M_alt 'P 1 21/n 1'
_atom_sites_solution_hydrogens mixed
_atom_sites_solution_primary dual
_audit_creation_date 2020-05-04
_audit_creation_method
;
Olex2 1.2
(compiled 2018.05.29 svn.r3508 for OlexSys, GUI svn.r5506)
;
_audit_update_record
;
2020-05-04 deposited with the CCDC.	2020-06-11 downloaded from the CCDC.
;
_cell_angle_alpha 90
_cell_angle_beta 92.451(2)
_cell_angle_gamma 90
_cell_formula_units_Z 4
_cell_length_a 12.1225(6)
_cell_length_b 12.8572(6)
_cell_length_c 15.2915(8)
_cell_measurement_reflns_used 9964
_cell_measurement_temperature 100(2)
_cell_measurement_theta_max 25.078
_cell_measurement_theta_min 2.310
_cell_volume 2381.2(2)
_computing_cell_refinement 'SAINT V8.38A (?, 2016)'
_computing_data_reduction 'SAINT V8.38A (?, 2016)'
_computing_molecular_graphics 'Olex2 (Dolomanov et al., 2009)'
_computing_publication_material 'Olex2 (Dolomanov et al., 2009)'
_computing_structure_refinement 'ShelXL (Sheldrick, 2015)'
_computing_structure_solution 'ShelXT (Sheldrick, 2015)'
_diffrn_ambient_temperature 100(2)
_diffrn_measured_fraction_theta_full 0.994
_diffrn_measured_fraction_theta_max 0.994
_diffrn_measurement_device_type 'Bruker APEX-II CCD'
_diffrn_radiation_type MoK\a
_diffrn_radiation_wavelength 0.71073
_diffrn_reflns_av_R_equivalents 0.0493
_diffrn_reflns_av_unetI/netI 0.0285
_diffrn_reflns_Laue_measured_fraction_full 0.994
_diffrn_reflns_Laue_measured_fraction_max 0.994
_diffrn_reflns_limit_h_max 14
_diffrn_reflns_limit_h_min -14
_diffrn_reflns_limit_k_max 15
_diffrn_reflns_limit_k_min -15
_diffrn_reflns_limit_l_max 18
_diffrn_reflns_limit_l_min -18
_diffrn_reflns_number 27631
_diffrn_reflns_point_group_measured_fraction_full 0.994
_diffrn_reflns_point_group_measured_fraction_max 0.994
_diffrn_reflns_theta_full 25.104
_diffrn_reflns_theta_max 25.104
_diffrn_reflns_theta_min 2.190
_exptl_absorpt_coefficient_mu 0.188
_exptl_absorpt_correction_T_max 1.0000
_exptl_absorpt_correction_T_min 0.8822
_exptl_absorpt_correction_type multi-scan
_exptl_absorpt_process_details
'SADABS-2016/2 (Bruker,2016/2) was used for absorption correction. wR2(int) was 0.1245 before and 0.0621 after correction. The Ratio of minimum to maximum transmission is 0.8822. The \l/2 correction factor is 0.00150.'
_exptl_crystal_colour colourless
_exptl_crystal_colour_primary colourless
_exptl_crystal_density_diffrn 1.255
_exptl_crystal_description needle
_exptl_crystal_F_000 952
_exptl_crystal_size_max 0.3
_exptl_crystal_size_mid 0.2
_exptl_crystal_size_min 0.2
_refine_diff_density_max 0.267
_refine_diff_density_min -0.304
_refine_diff_density_rms 0.040
_refine_ls_extinction_method none
_refine_ls_goodness_of_fit_ref 1.084
_refine_ls_hydrogen_treatment mixed
_refine_ls_matrix_type full
_refine_ls_number_parameters 296
_refine_ls_number_reflns 4212
_refine_ls_number_restraints 0
_refine_ls_restrained_S_all 1.084
_refine_ls_R_factor_all 0.0448
_refine_ls_R_factor_gt 0.0383
_refine_ls_shift/su_max 0.001
_refine_ls_shift/su_mean 0.000
_refine_ls_structure_factor_coef Fsqd
_refine_ls_weighting_details 'w=1/[\s^2^(Fo^2^)+(0.0245P)^2^+1.5688P] where P=(Fo^2^+2Fc^2^)/3'
_refine_ls_weighting_scheme calc
_refine_ls_wR_factor_gt 0.0829
_refine_ls_wR_factor_ref 0.0875
_reflns_Friedel_coverage 0.000
_reflns_number_gt 3729
_reflns_number_total 4212
_reflns_threshold_expression 'I > 2\s(I)'
_cod_data_source_file 2001045.cif
_cod_data_source_block mo_scan_0m_a
_cod_depositor_comments 'Adding full bibliography for 4038765--4038772.cif.'
_cod_database_code 4038769
_shelx_shelxl_version_number 2018/3
_shelx_space_group_comment
;
The symmetry employed for this shelxl refinement is uniquely defined
by the following loop, which should always be used as a source of
symmetry information in preference to the above space-group names.
They are only intended as comments.
;
_shelx_estimated_absorpt_t_max 0.963
_shelx_estimated_absorpt_t_min 0.946
_olex2_refinement_description
;
1. Fixed Uiso
 At 1.2 times of:
  All C(H) groups, All C(H,H) groups, All N(H) groups
 At 1.5 times of:
  All C(H,H,H) groups
2.a Secondary CH2 refined with riding coordinates:
 C00M(H00A,H00B), C00T(H00N,H00Q)
2.b Aromatic/amide H refined with riding coordinates:
 C00C(H00C), C00E(H00E), C00F(H00F), C00G(H00G), C00H(H00H), C00I(H00I),
 C00J(H00J), C00L(H00L), C00O(H00O), C00P(H00P), C00S(H00S)
2.c Idealised Me refined as rotating group:
 C00R(H00D,H00K,H00M), C00U(H00R,H00T,H00U), C00V(H00V,H00W,H00X), C00W(H00Y,H,
 HA)
;
_olex2_submission_special_instructions 'No special instructions were received'

loop_
_space_group_symop_operation_xyz
'x, y, z'
'-x+1/2, y+1/2, -z+1/2'
'-x, -y, -z'
'x-1/2, -y-1/2, z-1/2'

loop_
_atom_site_label
_atom_site_type_symbol
_atom_site_fract_x
_atom_site_fract_y
_atom_site_fract_z
_atom_site_U_iso_or_equiv
_atom_site_adp_type
_atom_site_occupancy
_atom_site_site_symmetry_order
_atom_site_calc_flag
_atom_site_refinement_flags_posn
_atom_site_refinement_flags_adp
_atom_site_refinement_flags_occupancy
_atom_site_disorder_assembly
_atom_site_disorder_group
Cl01 Cl 0.95079(4) 0.92497(3) 0.37692(3) 0.03155(13) Uani 1 1 d . . . . .
O002 O 0.78488(9) 0.58756(8) 0.59484(7) 0.0189(2) Uani 1 1 d . . . . .
O003 O 0.95336(9) 0.51007(9) 0.60003(8) 0.0253(3) Uani 1 1 d . . . . .
N004 N 0.80149(12) 0.48272(10) 0.41374(9) 0.0191(3) Uani 1 1 d . . . . .
H004 H 0.8676(17) 0.4868(14) 0.4274(12) 0.023 Uiso 1 1 d R . . . .
N005 N 0.64739(11) 0.58413(10) 0.37615(9) 0.0206(3) Uani 1 1 d . . . . .
N006 N 0.79909(11) 0.42190(10) 0.63910(9) 0.0219(3) Uani 1 1 d . . . . .
C007 C 0.80781(12) 0.66296(12) 0.45357(10) 0.0174(3) Uani 1 1 d . . . . .
C008 C 0.82689(13) 0.66751(12) 0.54378(10) 0.0181(3) Uani 1 1 d . . . . .
C009 C 0.59017(13) 0.67978(12) 0.38335(10) 0.0189(3) Uani 1 1 d . . . . .
C00A C 0.85489(13) 0.50413(12) 0.61072(10) 0.0191(3) Uani 1 1 d . . . . .
C00B C 0.74485(13) 0.57455(12) 0.41144(10) 0.0173(3) Uani 1 1 d . . . . .
C00C C 0.87765(13) 0.75219(13) 0.58341(11) 0.0215(4) Uani 1 1 d . . . . .
H00C H 0.887983 0.754677 0.645313 0.026 Uiso 1 1 calc R . . . .
C00D C 0.76404(13) 0.38159(12) 0.39223(10) 0.0183(3) Uani 1 1 d . . . . .
C00E C 0.84403(13) 0.74455(12) 0.40257(11) 0.0200(3) Uani 1 1 d . . . . .
H00E H 0.831702 0.743371 0.340805 0.024 Uiso 1 1 calc R . . . .
C00F C 0.91361(14) 0.83377(13) 0.53253(11) 0.0226(4) Uani 1 1 d . . . . .
H00F H 0.948178 0.892873 0.559007 0.027 Uiso 1 1 calc R . . . .
C00G C 0.66466(14) 0.35986(13) 0.34715(10) 0.0219(4) Uani 1 1 d . . . . .
H00G H 0.616426 0.414670 0.328888 0.026 Uiso 1 1 calc R . . . .
C00H C 0.56691(14) 0.73892(13) 0.30874(11) 0.0225(4) Uani 1 1 d . . . . .
H00H H 0.595276 0.718127 0.254481 0.027 Uiso 1 1 calc R . . . .
C00I C 0.83208(14) 0.29916(13) 0.41937(11) 0.0222(4) Uani 1 1 d . . . . .
H00I H 0.899811 0.312904 0.450791 0.027 Uiso 1 1 calc R . . . .
C00J C 0.54761(14) 0.71210(13) 0.46195(11) 0.0231(4) Uani 1 1 d . . . . .
H00J H 0.563032 0.673181 0.513855 0.028 Uiso 1 1 calc R . . . .
C00K C 0.89822(14) 0.82747(12) 0.44278(11) 0.0216(4) Uani 1 1 d . . . . .
C00L C 0.63672(14) 0.25693(13) 0.32913(11) 0.0237(4) Uani 1 1 d . . . . .
H00L H 0.568699 0.242942 0.298213 0.028 Uiso 1 1 calc R . . . .
C00M C 0.67743(13) 0.41922(13) 0.63816(12) 0.0240(4) Uani 1 1 d . . . . .
H00A H 0.652546 0.345972 0.634187 0.029 Uiso 1 1 calc R . . . .
H00B H 0.647781 0.455979 0.585338 0.029 Uiso 1 1 calc R . . . .
C00N C 0.45815(14) 0.85986(13) 0.39054(11) 0.0249(4) Uani 1 1 d . . . . .
C00O C 0.50267(14) 0.82802(13) 0.31266(11) 0.0249(4) Uani 1 1 d . . . . .
H00O H 0.488864 0.868031 0.261116 0.030 Uiso 1 1 calc R . . . .
C00P C 0.48275(14) 0.80088(13) 0.46493(11) 0.0256(4) Uani 1 1 d . . . . .
H00P H 0.454493 0.821822 0.519183 0.031 Uiso 1 1 calc R . . . .
C00Q C 0.70352(14) 0.17405(13) 0.35419(11) 0.0232(4) Uani 1 1 d . . . . .
C00R C 0.63040(15) 0.46871(14) 0.71850(12) 0.0292(4) Uani 1 1 d . . . . .
H00D H 0.549605 0.465134 0.714044 0.044 Uiso 1 1 calc GR . . . .
H00K H 0.653674 0.541616 0.722387 0.044 Uiso 1 1 calc GR . . . .
H00M H 0.657532 0.431359 0.770985 0.044 Uiso 1 1 calc GR . . . .
C00S C 0.80158(14) 0.19743(13) 0.40084(11) 0.0252(4) Uani 1 1 d . . . . .
H00S H 0.848650 0.142324 0.420403 0.030 Uiso 1 1 calc R . . . .
C00T C 0.85934(15) 0.32452(14) 0.65752(13) 0.0314(4) Uani 1 1 d . . . . .
H00N H 0.939617 0.338243 0.656246 0.038 Uiso 1 1 calc R . . . .
H00Q H 0.840102 0.273593 0.610757 0.038 Uiso 1 1 calc R . . . .
C00U C 0.67216(16) 0.06328(14) 0.33170(13) 0.0333(4) Uani 1 1 d . . . . .
H00R H 0.600382 0.062474 0.299685 0.050 Uiso 1 1 calc GR . . . .
H00T H 0.667516 0.022699 0.385668 0.050 Uiso 1 1 calc GR . . . .
H00U H 0.728212 0.032779 0.295153 0.050 Uiso 1 1 calc GR . . . .
C00V C 0.83423(17) 0.27779(15) 0.74460(13) 0.0366(5) Uani 1 1 d . . . . .
H00V H 0.755750 0.259571 0.744932 0.055 Uiso 1 1 calc GR . . . .
H00W H 0.851617 0.328295 0.791174 0.055 Uiso 1 1 calc GR . . . .
H00X H 0.878957 0.215048 0.754457 0.055 Uiso 1 1 calc GR . . . .
C00W C 0.38470(17) 0.95456(15) 0.39454(14) 0.0376(5) Uani 1 1 d . . . . .
H00Y H 0.421439 1.007956 0.431072 0.056 Uiso 1 1 calc GR . . . .
H H 0.314655 0.935209 0.419820 0.056 Uiso 1 1 calc GR . . . .
HA H 0.370379 0.981929 0.335329 0.056 Uiso 1 1 calc GR . . . .

loop_
_atom_site_aniso_label
_atom_site_aniso_U_11
_atom_site_aniso_U_22
_atom_site_aniso_U_33
_atom_site_aniso_U_23
_atom_site_aniso_U_13
_atom_site_aniso_U_12
Cl01 0.0390(3) 0.0217(2) 0.0340(2) 0.00318(18) 0.00206(19) -0.01280(19)
O002 0.0170(6) 0.0176(6) 0.0224(6) 0.0019(4) 0.0023(4) 0.0003(4)
O003 0.0156(6) 0.0258(6) 0.0347(7) 0.0042(5) 0.0033(5) -0.0007(5)
N004 0.0134(7) 0.0179(7) 0.0258(7) -0.0033(6) -0.0031(6) -0.0021(6)
N005 0.0182(7) 0.0193(7) 0.0242(7) -0.0026(6) -0.0006(6) -0.0016(6)
N006 0.0169(7) 0.0188(7) 0.0300(8) 0.0026(6) 0.0015(6) -0.0001(6)
C007 0.0120(8) 0.0167(8) 0.0234(8) -0.0020(6) 0.0013(6) 0.0012(6)
C008 0.0143(8) 0.0162(8) 0.0240(8) 0.0010(6) 0.0023(6) 0.0012(6)
C009 0.0130(8) 0.0179(8) 0.0255(8) -0.0022(6) -0.0021(6) -0.0046(6)
C00A 0.0185(9) 0.0206(8) 0.0181(8) -0.0016(6) -0.0007(6) 0.0010(7)
C00B 0.0176(8) 0.0179(8) 0.0166(7) -0.0007(6) 0.0030(6) -0.0033(6)
C00C 0.0206(9) 0.0223(8) 0.0216(8) -0.0028(7) -0.0007(7) 0.0017(7)
C00D 0.0193(8) 0.0184(8) 0.0173(8) -0.0031(6) 0.0040(6) -0.0030(7)
C00E 0.0180(8) 0.0201(8) 0.0220(8) -0.0005(6) 0.0008(7) -0.0012(7)
C00F 0.0201(9) 0.0172(8) 0.0301(9) -0.0053(7) -0.0025(7) -0.0017(7)
C00G 0.0220(9) 0.0221(8) 0.0214(8) -0.0003(7) -0.0007(7) -0.0008(7)
C00H 0.0218(9) 0.0233(9) 0.0224(8) -0.0020(7) 0.0009(7) -0.0044(7)
C00I 0.0189(9) 0.0223(9) 0.0254(9) -0.0052(7) 0.0004(7) -0.0003(7)
C00J 0.0219(9) 0.0249(9) 0.0225(8) 0.0016(7) -0.0009(7) -0.0012(7)
C00K 0.0200(9) 0.0154(8) 0.0295(9) 0.0016(7) 0.0025(7) -0.0019(7)
C00L 0.0204(9) 0.0272(9) 0.0235(9) -0.0044(7) -0.0002(7) -0.0077(7)
C00M 0.0165(8) 0.0197(8) 0.0356(9) 0.0006(7) -0.0012(7) -0.0033(7)
C00N 0.0205(9) 0.0203(8) 0.0335(10) -0.0019(7) -0.0030(7) -0.0018(7)
C00O 0.0276(10) 0.0208(8) 0.0257(9) 0.0040(7) -0.0052(7) -0.0040(7)
C00P 0.0246(9) 0.0270(9) 0.0253(9) -0.0048(7) 0.0034(7) 0.0005(7)
C00Q 0.0239(9) 0.0212(9) 0.0250(9) -0.0052(7) 0.0088(7) -0.0045(7)
C00R 0.0204(9) 0.0225(9) 0.0450(11) -0.0022(8) 0.0063(8) -0.0021(7)
C00S 0.0237(9) 0.0207(9) 0.0315(9) -0.0029(7) 0.0042(7) 0.0030(7)
C00T 0.0241(10) 0.0236(9) 0.0470(11) 0.0047(8) 0.0070(8) 0.0033(7)
C00U 0.0327(11) 0.0239(9) 0.0435(11) -0.0082(8) 0.0039(9) -0.0051(8)
C00V 0.0357(11) 0.0277(10) 0.0464(12) 0.0085(9) 0.0028(9) 0.0028(8)
C00W 0.0365(11) 0.0274(10) 0.0484(12) -0.0021(9) -0.0026(9) 0.0083(9)

loop_
_atom_type_symbol
_atom_type_description
_atom_type_scat_dispersion_real
_atom_type_scat_dispersion_imag
_atom_type_scat_source
C C 0.0033 0.0016 'International Tables Vol C Tables 4.2.6.8 and 6.1.1.4'
H H 0.0000 0.0000 'International Tables Vol C Tables 4.2.6.8 and 6.1.1.4'
N N 0.0061 0.0033 'International Tables Vol C Tables 4.2.6.8 and 6.1.1.4'
O O 0.0106 0.0060 'International Tables Vol C Tables 4.2.6.8 and 6.1.1.4'
Cl Cl 0.1484 0.1585 'International Tables Vol C Tables 4.2.6.8 and 6.1.1.4'

loop_
_geom_angle_atom_site_label_1
_geom_angle_atom_site_label_2
_geom_angle_atom_site_label_3
_geom_angle
_geom_angle_site_symmetry_1
_geom_angle_site_symmetry_3
_geom_angle_publ_flag
C00A O002 C008 115.62(12) . . ?
C00B N004 C00D 129.36(14) . . ?
C00B N005 C009 119.66(13) . . ?
C00A N006 C00M 122.33(13) . . ?
C00A N006 C00T 118.76(14) . . ?
C00T N006 C00M 118.05(13) . . ?
C008 C007 C00B 121.22(14) . . ?
C00E C007 C008 118.82(14) . . ?
C00E C007 C00B 119.90(14) . . ?
C007 C008 O002 118.27(14) . . ?
C00C C008 O002 120.07(14) . . ?
C00C C008 C007 121.45(15) . . ?
C00H C009 N005 119.56(14) . . ?
C00H C009 C00J 118.42(15) . . ?
C00J C009 N005 121.77(15) . . ?
O003 C00A O002 121.80(14) . . ?
O003 C00A N006 127.39(15) . . ?
N006 C00A O002 110.80(13) . . ?
N004 C00B C007 113.48(13) . . ?
N005 C00B N004 123.12(14) . . ?
N005 C00B C007 123.40(14) . . ?
C008 C00C C00F 119.72(15) . . ?
C00G C00D N004 124.32(15) . . ?
C00G C00D C00I 118.92(15) . . ?
C00I C00D N004 116.76(14) . . ?
C00K C00E C007 119.21(15) . . ?
C00K C00F C00C 118.77(15) . . ?
C00D C00G C00L 119.20(16) . . ?
C00O C00H C009 120.71(15) . . ?
C00S C00I C00D 120.47(15) . . ?
C00P C00J C009 120.35(15) . . ?
C00E C00K Cl01 118.38(13) . . ?
C00F C00K Cl01 119.65(13) . . ?
C00F C00K C00E 121.95(15) . . ?
C00Q C00L C00G 122.94(15) . . ?
N006 C00M C00R 113.13(14) . . ?
C00O C00N C00W 121.53(16) . . ?
C00P C00N C00O 117.60(16) . . ?
C00P C00N C00W 120.87(16) . . ?
C00H C00O C00N 121.27(16) . . ?
C00J C00P C00N 121.63(16) . . ?
C00L C00Q C00S 116.91(15) . . ?
C00L C00Q C00U 121.67(16) . . ?
C00S C00Q C00U 121.42(16) . . ?
C00I C00S C00Q 121.54(16) . . ?
N006 C00T C00V 113.08(15) . . ?

loop_
_geom_bond_atom_site_label_1
_geom_bond_atom_site_label_2
_geom_bond_distance
_geom_bond_site_symmetry_2
_geom_bond_publ_flag
Cl01 C00K 1.7454(16) . ?
O002 C008 1.3999(19) . ?
O002 C00A 1.3828(19) . ?
O003 C00A 1.214(2) . ?
N004 C00B 1.366(2) . ?
N004 C00D 1.411(2) . ?
N005 C009 1.419(2) . ?
N005 C00B 1.284(2) . ?
N006 C00A 1.337(2) . ?
N006 C00M 1.475(2) . ?
N006 C00T 1.471(2) . ?
C007 C008 1.390(2) . ?
C007 C00B 1.499(2) . ?
C007 C00E 1.389(2) . ?
C008 C00C 1.378(2) . ?
C009 C00H 1.390(2) . ?
C009 C00J 1.392(2) . ?
C00C C00F 1.387(2) . ?
C00D C00G 1.390(2) . ?
C00D C00I 1.395(2) . ?
C00E C00K 1.383(2) . ?
C00F C00K 1.379(2) . ?
C00G C00L 1.391(2) . ?
C00H C00O 1.388(2) . ?
C00I C00S 1.385(2) . ?
C00J C00P 1.388(2) . ?
C00L C00Q 1.383(2) . ?
C00M C00R 1.516(2) . ?
C00N C00O 1.390(2) . ?
C00N C00P 1.389(2) . ?
C00N C00W 1.511(2) . ?
C00Q C00S 1.393(2) . ?
C00Q C00U 1.510(2) . ?
C00T C00V 1.504(3) . ?
